data_4112622
loop_
_publ_author_name
'Ester Cayuela'
'F\'elix A. Jal\'on'
'Blanca R. Manzano'
'Gustavo Espino'
'Walter Weissensteiner'
'Kurt Mereiter'

_publ_contact_author
;
F\'elix A. Jal\'on
Facultad de Qu\'imicas
Universidad de Castilla-La Mancha
Avenida Camilo Jos\'e Cela, 10
13071 Ciudad Real, SPAIN
phone: ++34 926295300 (ext 3473)
fax: ++34 926295318
E-mail: Felix.Jalon@uclm.es
;
_publ_contact_author_email Felix.Jalon@uclm.es
_publ_contact_author_fax '+34 926 295318'
_publ_contact_author_phone '+34 926 295300 (ext 3473)'
_publ_section_title
;
 Monocyclopentadienylhydride Derivatives of Ruthenium: Stereoselective
 Proton Transfer and Proton-Hydride Exchange in an Extremely Short
 Dihydrogen Bond
;
_journal_name_full 'Journal of the American Chemical Society'
_journal_page_first 7049
_journal_page_last 7062
_journal_paper_doi 10.1021/ja031926k
_journal_volume 126
_journal_year 2004
_chemical_formula_moiety 'C44 H37 F3 Fe O2 P2 Ru'
_chemical_formula_sum 'C44 H37 F3 Fe O2 P2 Ru'
_chemical_formula_weight 873.60
_chemical_name_common CpRu(CF3CO2)(PP^Ph^PF)
_chemical_name_systematic
; 
 ? 
;
_space_group_IT_number 2
_symmetry_cell_setting triclinic
_symmetry_space_group_name_Hall '-P 1'
_symmetry_space_group_name_H-M 'P -1'
_atom_sites_solution_hydrogens geom
_atom_sites_solution_primary direct
_atom_sites_solution_secondary difmap
_audit_creation_method SHELXL-97
_cell_angle_alpha 82.07(2)
_cell_angle_beta 88.66(2)
_cell_angle_gamma 62.05(2)
_cell_formula_units_Z 2
_cell_length_a 11.350(5)
_cell_length_b 11.543(5)
_cell_length_c 16.084(7)
_cell_measurement_reflns_used 988
_cell_measurement_temperature 297(2)
_cell_measurement_theta_max 30.0
_cell_measurement_theta_min 2.4
_cell_volume 1841.6(14)
_computing_cell_refinement 'Bruker SAINT'
_computing_data_collection 'Bruker SMART'
_computing_data_reduction 'Bruker SAINT, SADABS, XPREP'
_computing_molecular_graphics 'Bruker SHELXTL'
_computing_publication_material 'Bruker SHELXTL'
_computing_structure_refinement 'SHELXL-97 (Sheldrick, 1997)'
_computing_structure_solution 'SHELXS-97 (Sheldrick, 1997)'
_diffrn_ambient_temperature 297(2)
_diffrn_measured_fraction_theta_full 0.981
_diffrn_measured_fraction_theta_max 0.981
_diffrn_measurement_device_type 'BRUKER SMART 3-circle with CCD area detector'
_diffrn_measurement_method 'omega and phi scans'
_diffrn_radiation_monochromator graphite
_diffrn_radiation_source 'normal-focus sealed tube'
_diffrn_radiation_type MoK\a
_diffrn_radiation_wavelength 0.71073
_diffrn_reflns_av_R_equivalents 0.0460
_diffrn_reflns_av_sigmaI/netI 0.0349
_diffrn_reflns_limit_h_max 15
_diffrn_reflns_limit_h_min -15
_diffrn_reflns_limit_k_max 16
_diffrn_reflns_limit_k_min -15
_diffrn_reflns_limit_l_max 22
_diffrn_reflns_limit_l_min -22
_diffrn_reflns_number 33751
_diffrn_reflns_theta_full 30.00
_diffrn_reflns_theta_max 30.00
_diffrn_reflns_theta_min 2.02
_diffrn_standards_decay_% 0
_exptl_absorpt_coefficient_mu 0.945
_exptl_absorpt_correction_T_max 0.86
_exptl_absorpt_correction_T_min 0.58
_exptl_absorpt_correction_type multi-scan
_exptl_absorpt_process_details 'program SADABS'
_exptl_crystal_colour orange
_exptl_crystal_density_diffrn 1.575
_exptl_crystal_description plate
_exptl_crystal_F_000 888
_exptl_crystal_size_max 0.64
_exptl_crystal_size_mid 0.24
_exptl_crystal_size_min 0.14
_refine_diff_density_max 0.645
_refine_diff_density_min -0.571
_refine_diff_density_rms 0.065
_refine_ls_extinction_method none
_refine_ls_goodness_of_fit_ref 1.016
_refine_ls_hydrogen_treatment mixed
_refine_ls_matrix_type full
_refine_ls_number_parameters 478
_refine_ls_number_reflns 10525
_refine_ls_number_restraints 0
_refine_ls_restrained_S_all 1.016
_refine_ls_R_factor_all 0.0449
_refine_ls_R_factor_gt 0.0328
_refine_ls_shift/su_max 0.002
_refine_ls_shift/su_mean 0.000
_refine_ls_structure_factor_coef Fsqd
_refine_ls_weighting_details 'calc w=1/[\s^2^(Fo^2^)+(0.0473P)^2^+0.4512P] where P=(Fo^2^+2Fc^2^)/3'
_refine_ls_weighting_scheme calc
_refine_ls_wR_factor_gt 0.0830
_refine_ls_wR_factor_ref 0.0901
_reflns_number_gt 8557
_reflns_number_total 10525
_reflns_threshold_expression >2sigma(I)
_cod_data_source_file ja031926ksi20031223_025429.cif
_cod_data_source_block 13
_cod_database_code 4112622

loop_
_symmetry_equiv_pos_as_xyz
'x, y, z'
'-x, -y, -z'

loop_
_atom_site_label
_atom_site_type_symbol
_atom_site_fract_x
_atom_site_fract_y
_atom_site_fract_z
_atom_site_U_iso_or_equiv
_atom_site_adp_type
_atom_site_occupancy
_atom_site_symmetry_multiplicity
_atom_site_calc_flag
_atom_site_refinement_flags
Ru Ru 0.120192(14) 0.424177(14) 0.259450(9) 0.03243(5) Uani 1 1 d .
Fe Fe 0.59308(3) 0.04807(3) 0.190185(18) 0.03782(7) Uani 1 1 d .
P1 P 0.24429(5) 0.28202(4) 0.16351(3) 0.03052(9) Uani 1 1 d .
P2 P 0.27733(5) 0.29793(5) 0.36710(3) 0.03285(10) Uani 1 1 d .
C1 C 0.45369(19) 0.20181(19) 0.33763(12) 0.0349(4) Uani 1 1 d .
H1 H 0.5086 0.1537 0.3893 0.042 Uiso 1 1 calc R
C2 C 0.5020(2) 0.3005(2) 0.29648(14) 0.0406(4) Uani 1 1 d .
H2A H 0.4506 0.3462 0.2441 0.049 Uiso 1 1 calc R
H2B H 0.4838 0.3664 0.3332 0.049 Uiso 1 1 calc R
C3 C 0.6509(2) 0.2364(2) 0.27843(15) 0.0473(5) Uani 1 1 d .
H3A H 0.6763 0.3059 0.2643 0.057 Uiso 1 1 calc R
H3B H 0.7018 0.1815 0.3293 0.057 Uiso 1 1 calc R
C11 C 0.6890(2) 0.1531(2) 0.20879(15) 0.0447(5) Uani 1 1 d .
C12 C 0.6288(2) 0.1931(2) 0.12552(14) 0.0452(5) Uani 1 1 d .
H12 H 0.5653 0.2784 0.1033 0.054 Uiso 1 1 calc R
C13 C 0.6822(2) 0.0810(3) 0.08263(16) 0.0554(6) Uani 1 1 d .
H13 H 0.6593 0.0796 0.0278 0.066 Uiso 1 1 calc R
C14 C 0.7767(2) -0.0286(3) 0.13810(18) 0.0609(7) Uani 1 1 d .
H14 H 0.8264 -0.1147 0.1261 0.073 Uiso 1 1 calc R
C15 C 0.7821(2) 0.0155(2) 0.21474(17) 0.0540(6) Uani 1 1 d .
H15 H 0.8374 -0.0365 0.2615 0.065 Uiso 1 1 calc R
C21 C 0.46467(18) 0.10169(18) 0.28301(12) 0.0330(4) Uani 1 1 d .
C22 C 0.39132(18) 0.12765(18) 0.20425(12) 0.0328(3) Uani 1 1 d .
C23 C 0.4425(2) 0.00164(19) 0.17318(14) 0.0420(4) Uani 1 1 d .
H23 H 0.4148 -0.0120 0.1231 0.050 Uiso 1 1 calc R
C24 C 0.5419(2) -0.0977(2) 0.23189(15) 0.0480(5) Uani 1 1 d .
H24 H 0.5902 -0.1873 0.2269 0.058 Uiso 1 1 calc R
C25 C 0.5549(2) -0.0373(2) 0.29903(14) 0.0424(4) Uani 1 1 d .
H25 H 0.6127 -0.0807 0.3461 0.051 Uiso 1 1 calc R
C31 C 0.29854(19) 0.34654(19) 0.06772(11) 0.0347(4) Uani 1 1 d .
C32 C 0.3623(2) 0.2684(2) 0.00534(13) 0.0455(5) Uani 1 1 d .
H32 H 0.3763 0.1816 0.0111 0.055 Uiso 1 1 calc R
C33 C 0.4049(3) 0.3192(3) -0.06498(14) 0.0537(6) Uani 1 1 d .
H33 H 0.4475 0.2661 -0.1060 0.064 Uiso 1 1 calc R
C34 C 0.3847(3) 0.4480(3) -0.07489(15) 0.0589(6) Uani 1 1 d .
H34 H 0.4139 0.4816 -0.1221 0.071 Uiso 1 1 calc R
C35 C 0.3211(3) 0.5261(3) -0.01415(17) 0.0648(7) Uani 1 1 d .
H35 H 0.3060 0.6133 -0.0207 0.078 Uiso 1 1 calc R
C36 C 0.2789(3) 0.4752(2) 0.05727(14) 0.0490(5) Uani 1 1 d .
H36 H 0.2370 0.5285 0.0983 0.059 Uiso 1 1 calc R
C41 C 0.1452(2) 0.2156(2) 0.11771(14) 0.0417(4) Uani 1 1 d .
C42 C 0.1247(2) 0.1176(2) 0.1660(2) 0.0598(6) Uani 1 1 d .
H42 H 0.1678 0.0812 0.2188 0.072 Uiso 1 1 calc R
C43 C 0.0412(3) 0.0732(3) 0.1367(3) 0.0794(10) Uani 1 1 d .
H43 H 0.0275 0.0083 0.1698 0.095 Uiso 1 1 calc R
C44 C -0.0215(3) 0.1265(3) 0.0577(3) 0.0813(11) Uani 1 1 d .
H44 H -0.0775 0.0972 0.0375 0.098 Uiso 1 1 calc R
C45 C -0.0012(3) 0.2226(4) 0.0090(2) 0.0728(9) Uani 1 1 d .
H45 H -0.0429 0.2574 -0.0442 0.087 Uiso 1 1 calc R
C46 C 0.0812(2) 0.2686(3) 0.03873(16) 0.0531(6) Uani 1 1 d .
H46 H 0.0934 0.3346 0.0057 0.064 Uiso 1 1 calc R
C51 C 0.2367(2) 0.1776(2) 0.43215(13) 0.0394(4) Uani 1 1 d .
C52 C 0.2596(3) 0.0591(2) 0.40646(16) 0.0536(6) Uani 1 1 d .
H52 H 0.3054 0.0341 0.3579 0.064 Uiso 1 1 calc R
C53 C 0.2149(3) -0.0226(3) 0.4525(2) 0.0672(7) Uani 1 1 d .
H53 H 0.2326 -0.1027 0.4353 0.081 Uiso 1 1 calc R
C54 C 0.1442(3) 0.0145(3) 0.52388(17) 0.0623(7) Uani 1 1 d .
H54 H 0.1143 -0.0404 0.5545 0.075 Uiso 1 1 calc R
C55 C 0.1182(3) 0.1327(3) 0.54934(16) 0.0615(7) Uani 1 1 d .
H55 H 0.0688 0.1590 0.5965 0.074 Uiso 1 1 calc R
C56 C 0.1658(3) 0.2132(3) 0.50453(14) 0.0518(5) Uani 1 1 d .
H56A H 0.1500 0.2918 0.5231 0.062 Uiso 1 1 calc R
C61 C 0.3018(2) 0.3835(2) 0.44822(13) 0.0409(4) Uani 1 1 d .
C62 C 0.3978(3) 0.3128(3) 0.51361(16) 0.0577(6) Uani 1 1 d .
H62A H 0.4480 0.2213 0.5171 0.069 Uiso 1 1 calc R
C63 C 0.4192(3) 0.3772(4) 0.57332(18) 0.0736(9) Uani 1 1 d .
H63A H 0.4828 0.3291 0.6171 0.088 Uiso 1 1 calc R
C64 C 0.3460(3) 0.5128(4) 0.5677(2) 0.0755(9) Uani 1 1 d .
H64 H 0.3621 0.5564 0.6071 0.091 Uiso 1 1 calc R
C65 C 0.2496(3) 0.5843(3) 0.50477(19) 0.0656(7) Uani 1 1 d .
H65 H 0.1997 0.6757 0.5022 0.079 Uiso 1 1 calc R
C66 C 0.2259(3) 0.5204(2) 0.44436(15) 0.0490(5) Uani 1 1 d .
H66 H 0.1600 0.5689 0.4019 0.059 Uiso 1 1 calc R
C71 C -0.0859(2) 0.5734(3) 0.21225(19) 0.0691(8) Uani 1 1 d .
H71 H -0.1041 0.6404 0.1674 0.083 Uiso 1 1 calc R
C72 C -0.0717(2) 0.5819(3) 0.2968(2) 0.0668(8) Uani 1 1 d .
H72 H -0.0790 0.6560 0.3178 0.080 Uiso 1 1 calc R
C73 C -0.0459(3) 0.4660(4) 0.3429(2) 0.0797(10) Uani 1 1 d .
H73 H -0.0342 0.4474 0.4011 0.096 Uiso 1 1 calc R
C74 C -0.0396(3) 0.3781(3) 0.2899(4) 0.0951(14) Uani 1 1 d .
H74 H -0.0202 0.2902 0.3056 0.114 Uiso 1 1 calc R
C75 C -0.0683(3) 0.4484(4) 0.2072(3) 0.0880(13) Uani 1 1 d .
H75 H -0.0741 0.4160 0.1584 0.106 Uiso 1 1 calc R
O1 O 0.22496(15) 0.54241(15) 0.23889(9) 0.0426(3) Uani 1 1 d .
O2 O 0.0725(2) 0.7459(2) 0.2603(2) 0.1070(10) Uani 1 1 d .
C4 C 0.1822(2) 0.6614(2) 0.24347(16) 0.0492(5) Uani 1 1 d .
C5 C 0.2890(3) 0.7080(2) 0.22830(17) 0.0549(6) Uani 1 1 d .
F1 F 0.2840(2) 0.7571(2) 0.14761(14) 0.1042(7) Uani 1 1 d .
F2 F 0.41394(17) 0.61325(17) 0.24636(14) 0.0831(6) Uani 1 1 d .
F3 F 0.2710(2) 0.8040(2) 0.27091(17) 0.1049(7) Uani 1 1 d .

loop_
_atom_site_aniso_label
_atom_site_aniso_U_11
_atom_site_aniso_U_22
_atom_site_aniso_U_33
_atom_site_aniso_U_23
_atom_site_aniso_U_13
_atom_site_aniso_U_12
Ru 0.03162(8) 0.03281(8) 0.03273(8) -0.00543(5) 0.00170(5) -0.01487(6)
Fe 0.03502(14) 0.03386(14) 0.03972(15) -0.00512(11) 0.00384(11) -0.01232(11)
P1 0.0332(2) 0.0304(2) 0.0308(2) -0.00466(16) -0.00070(17) -0.01715(18)
P2 0.0374(2) 0.0356(2) 0.0287(2) -0.00572(17) 0.00117(17) -0.01939(19)
C1 0.0363(9) 0.0384(9) 0.0314(9) -0.0029(7) -0.0031(7) -0.0191(7)
C2 0.0405(10) 0.0405(10) 0.0462(11) -0.0078(8) 0.0006(8) -0.0229(8)
C3 0.0397(10) 0.0562(12) 0.0545(13) -0.0094(10) 0.0005(9) -0.0292(10)
C11 0.0331(9) 0.0502(11) 0.0508(12) -0.0037(9) 0.0031(8) -0.0205(9)
C12 0.0397(10) 0.0498(11) 0.0465(12) 0.0004(9) 0.0041(9) -0.0233(9)
C13 0.0509(13) 0.0693(16) 0.0458(12) -0.0111(11) 0.0139(10) -0.0279(12)
C14 0.0436(12) 0.0585(14) 0.0701(17) -0.0176(12) 0.0193(11) -0.0140(11)
C15 0.0322(10) 0.0554(13) 0.0598(14) 0.0000(11) 0.0023(9) -0.0107(9)
C21 0.0358(9) 0.0303(8) 0.0331(9) -0.0022(7) 0.0016(7) -0.0164(7)
C22 0.0350(9) 0.0306(8) 0.0349(9) -0.0056(7) 0.0020(7) -0.0171(7)
C23 0.0487(11) 0.0331(9) 0.0458(11) -0.0106(8) 0.0019(9) -0.0193(8)
C24 0.0522(12) 0.0293(9) 0.0576(13) -0.0053(9) 0.0021(10) -0.0153(9)
C25 0.0433(10) 0.0343(9) 0.0440(11) 0.0010(8) -0.0005(8) -0.0154(8)
C31 0.0369(9) 0.0388(9) 0.0293(8) -0.0031(7) -0.0003(7) -0.0190(8)
C32 0.0545(12) 0.0462(11) 0.0391(11) -0.0112(9) 0.0045(9) -0.0252(10)
C33 0.0599(14) 0.0656(15) 0.0357(11) -0.0133(10) 0.0091(10) -0.0283(12)
C34 0.0676(15) 0.0678(16) 0.0399(12) 0.0005(11) 0.0137(11) -0.0334(13)
C35 0.0879(19) 0.0505(13) 0.0592(15) -0.0035(11) 0.0252(14) -0.0372(14)
C36 0.0656(14) 0.0408(11) 0.0425(11) -0.0066(9) 0.0130(10) -0.0268(10)
C41 0.0352(9) 0.0419(10) 0.0534(12) -0.0173(9) 0.0011(8) -0.0199(8)
C42 0.0484(13) 0.0494(13) 0.091(2) -0.0086(13) -0.0020(12) -0.0306(11)
C43 0.0499(14) 0.0595(16) 0.145(3) -0.0280(19) 0.0057(18) -0.0356(13)
C44 0.0459(14) 0.087(2) 0.134(3) -0.062(2) 0.0108(17) -0.0387(15)
C45 0.0419(12) 0.108(2) 0.0770(19) -0.0529(18) 0.0014(12) -0.0312(15)
C46 0.0416(11) 0.0711(15) 0.0504(13) -0.0235(11) 0.0008(9) -0.0256(11)
C51 0.0423(10) 0.0450(10) 0.0346(9) 0.0002(8) -0.0019(8) -0.0249(9)
C52 0.0622(14) 0.0518(13) 0.0578(14) -0.0091(11) 0.0135(11) -0.0360(12)
C53 0.0758(18) 0.0603(16) 0.080(2) -0.0046(14) 0.0097(15) -0.0455(15)
C54 0.0627(15) 0.0749(18) 0.0570(15) 0.0166(13) -0.0048(12) -0.0452(14)
C55 0.0646(15) 0.088(2) 0.0379(12) 0.0028(12) 0.0049(11) -0.0443(15)
C56 0.0626(14) 0.0624(14) 0.0362(11) -0.0057(10) 0.0058(10) -0.0346(12)
C61 0.0488(11) 0.0509(11) 0.0331(9) -0.0123(8) 0.0042(8) -0.0303(9)
C62 0.0584(14) 0.0699(16) 0.0474(13) -0.0157(12) -0.0058(11) -0.0301(13)
C63 0.0717(18) 0.110(3) 0.0523(15) -0.0290(16) -0.0053(13) -0.0489(18)
C64 0.085(2) 0.115(3) 0.0660(18) -0.0501(18) 0.0173(15) -0.070(2)
C65 0.086(2) 0.0716(17) 0.0661(17) -0.0377(14) 0.0261(15) -0.0528(16)
C66 0.0602(13) 0.0526(12) 0.0439(11) -0.0179(10) 0.0145(10) -0.0322(11)
C71 0.0356(11) 0.0763(19) 0.0641(17) 0.0083(14) -0.0011(11) -0.0053(11)
C72 0.0389(12) 0.0697(17) 0.091(2) -0.0398(16) 0.0172(13) -0.0183(12)
C73 0.0422(13) 0.121(3) 0.0584(17) 0.0087(18) 0.0125(12) -0.0301(16)
C74 0.0368(13) 0.0543(16) 0.191(5) 0.000(2) 0.019(2) -0.0236(12)
C75 0.0328(12) 0.127(3) 0.113(3) -0.078(3) 0.0087(14) -0.0283(16)
O1 0.0477(8) 0.0436(8) 0.0434(8) -0.0116(6) 0.0059(6) -0.0259(6)
O2 0.0587(12) 0.0435(10) 0.207(3) -0.0192(15) 0.0284(16) -0.0148(9)
C4 0.0468(11) 0.0380(10) 0.0574(13) -0.0013(9) -0.0011(10) -0.0167(9)
C5 0.0608(14) 0.0400(11) 0.0678(16) -0.0071(11) 0.0007(12) -0.0271(11)
F1 0.1159(17) 0.1138(17) 0.0862(14) 0.0202(12) 0.0154(12) -0.0664(15)
F2 0.0559(9) 0.0625(10) 0.1350(17) -0.0072(10) -0.0056(10) -0.0325(8)
F3 0.1138(16) 0.0792(13) 0.150(2) -0.0548(13) 0.0084(14) -0.0585(12)

loop_
_atom_type_symbol
_atom_type_description
_atom_type_scat_dispersion_real
_atom_type_scat_dispersion_imag
_atom_type_scat_source
C C 0.0033 0.0016 'International Tables Vol C Tables 4.2.6.8 and 6.1.1.4'
H H 0.0000 0.0000 'International Tables Vol C Tables 4.2.6.8 and 6.1.1.4'
P P 0.1023 0.0942 'International Tables Vol C Tables 4.2.6.8 and 6.1.1.4'
Fe Fe 0.3463 0.8444 'International Tables Vol C Tables 4.2.6.8 and 6.1.1.4'
Ru Ru -1.2594 0.8363 'International Tables Vol C Tables 4.2.6.8 and 6.1.1.4'
O O 0.0106 0.0060 'International Tables Vol C Tables 4.2.6.8 and 6.1.1.4'
F F 0.0171 0.0103 'International Tables Vol C Tables 4.2.6.8 and 6.1.1.4'

loop_
_geom_angle_atom_site_label_1
_geom_angle_atom_site_label_2
_geom_angle_atom_site_label_3
_geom_angle
C74 Ru O1 158.49(11)
C74 Ru C73 37.34(15)
O1 Ru C73 124.12(13)
C74 Ru C75 38.12(16)
O1 Ru C75 133.09(14)
C73 Ru C75 61.78(13)
C74 Ru C72 61.16(13)
O1 Ru C72 97.34(10)
C73 Ru C72 35.32(13)
C75 Ru C72 60.85(11)
C74 Ru C71 61.90(13)
O1 Ru C71 101.15(11)
C73 Ru C71 60.53(12)
C75 Ru C71 36.21(14)
C72 Ru C71 36.54(11)
C74 Ru P2 102.80(13)
O1 Ru P2 86.41(5)
C73 Ru P2 92.56(9)
C75 Ru P2 139.89(14)
C72 Ru P2 115.88(9)
C71 Ru P2 151.71(8)
C74 Ru P1 105.11(13)
O1 Ru P1 93.78(5)
C73 Ru P1 142.03(12)
C75 Ru P1 91.83(8)
C72 Ru P1 150.44(8)
C71 Ru P1 114.33(9)
P2 Ru P1 92.03(4)
C21 Fe C11 98.46(9)
C21 Fe C25 41.49(8)
C11 Fe C25 112.90(9)
C21 Fe C15 117.23(10)
C11 Fe C15 41.17(10)
C25 Fe C15 101.79(10)
C21 Fe C12 116.37(9)
C11 Fe C12 41.19(9)
C25 Fe C12 150.20(9)
C15 Fe C12 68.31(10)
C21 Fe C22 41.79(8)
C11 Fe C22 120.07(8)
C25 Fe C22 69.59(8)
C15 Fe C22 156.08(9)
C12 Fe C22 107.63(8)
C21 Fe C23 69.60(8)
C11 Fe C23 160.97(8)
C25 Fe C23 68.44(9)
C15 Fe C23 157.51(10)
C12 Fe C23 130.00(9)
C22 Fe C23 41.37(8)
C21 Fe C24 69.34(9)
C11 Fe C24 150.27(10)
C25 Fe C24 40.43(9)
C15 Fe C24 119.21(10)
C12 Fe C24 168.37(10)
C22 Fe C24 69.31(9)
C23 Fe C24 40.54(9)
C21 Fe C14 156.15(10)
C11 Fe C14 68.95(11)
C25 Fe C14 123.28(10)
C15 Fe C14 40.33(11)
C12 Fe C14 67.98(11)
C22 Fe C14 162.02(10)
C23 Fe C14 127.37(11)
C24 Fe C14 111.27(11)
C21 Fe C13 155.09(9)
C11 Fe C13 68.91(10)
C25 Fe C13 162.92(10)
C15 Fe C13 67.87(11)
C12 Fe C13 40.36(10)
C22 Fe C13 125.26(9)
C23 Fe C13 115.82(10)
C24 Fe C13 131.66(10)
C14 Fe C13 40.25(11)
C22 P1 C31 104.60(9)
C22 P1 C41 100.07(10)
C31 P1 C41 100.64(10)
C22 P1 Ru 117.83(7)
C31 P1 Ru 120.09(7)
C41 P1 Ru 110.54(7)
C61 P2 C51 100.90(10)
C61 P2 C1 99.78(10)
C51 P2 C1 106.11(10)
C61 P2 Ru 117.99(8)
C51 P2 Ru 112.80(7)
C1 P2 Ru 117.16(7)
C21 C1 C2 113.88(16)
C21 C1 P2 110.15(13)
C2 C1 P2 108.60(13)
C21 C1 H1 108.0
C2 C1 H1 108.0
P2 C1 H1 108.0
C3 C2 C1 114.40(18)
C3 C2 H2A 108.7
C1 C2 H2A 108.7
C3 C2 H2B 108.7
C1 C2 H2B 108.7
H2A C2 H2B 107.6
C11 C3 C2 114.65(17)
C11 C3 H3A 108.6
C2 C3 H3A 108.6
C11 C3 H3B 108.6
C2 C3 H3B 108.6
H3A C3 H3B 107.6
C15 C11 C12 106.6(2)
C15 C11 C3 126.9(2)
C12 C11 C3 126.3(2)
C15 C11 Fe 69.87(14)
C12 C11 Fe 70.25(13)
C3 C11 Fe 120.24(15)
C13 C12 C11 108.5(2)
C13 C12 Fe 70.48(14)
C11 C12 Fe 68.56(13)
C13 C12 H12 125.8
C11 C12 H12 125.8
Fe C12 H12 126.8
C14 C13 C12 107.9(2)
C14 C13 Fe 69.54(14)
C12 C13 Fe 69.15(13)
C14 C13 H13 126.0
C12 C13 H13 126.0
Fe C13 H13 126.8
C15 C14 C13 108.1(2)
C15 C14 Fe 69.10(13)
C13 C14 Fe 70.21(14)
C15 C14 H14 126.0
C13 C14 H14 126.0
Fe C14 H14 126.3
C14 C15 C11 108.9(2)
C14 C15 Fe 70.56(15)
C11 C15 Fe 68.96(13)
C14 C15 H15 125.6
C11 C15 H15 125.6
Fe C15 H15 126.5
C25 C21 C22 107.83(17)
C25 C21 C1 125.17(18)
C22 C21 C1 126.96(16)
C25 C21 Fe 69.89(12)
C22 C21 Fe 70.53(11)
C1 C21 Fe 123.32(13)
C23 C22 C21 106.31(16)
C23 C22 P1 127.01(15)
C21 C22 P1 125.83(14)
C23 C22 Fe 69.37(11)
C21 C22 Fe 67.68(11)
P1 C22 Fe 135.72(10)
C24 C23 C22 108.68(19)
C24 C23 Fe 69.74(13)
C22 C23 Fe 69.26(11)
C24 C23 H23 125.7
C22 C23 H23 125.7
Fe C23 H23 126.9
C25 C24 C23 108.25(18)
C25 C24 Fe 68.90(13)
C23 C24 Fe 69.73(13)
C25 C24 H24 125.9
C23 C24 H24 125.9
Fe C24 H24 127.1
C24 C25 C21 108.91(19)
C24 C25 Fe 70.67(13)
C21 C25 Fe 68.62(11)
C24 C25 H25 125.5
C21 C25 H25 125.5
Fe C25 H25 126.7
C36 C31 C32 118.38(19)
C36 C31 P1 119.55(15)
C32 C31 P1 122.05(16)
C33 C32 C31 120.5(2)
C33 C32 H32 119.8
C31 C32 H32 119.8
C34 C33 C32 120.7(2)
C34 C33 H33 119.7
C32 C33 H33 119.7
C35 C34 C33 119.2(2)
C35 C34 H34 120.4
C33 C34 H34 120.4
C34 C35 C36 120.4(2)
C34 C35 H35 119.8
C36 C35 H35 119.8
C31 C36 C35 120.8(2)
C31 C36 H36 119.6
C35 C36 H36 119.6
C46 C41 C42 118.9(2)
C46 C41 P1 121.60(18)
C42 C41 P1 119.25(19)
C43 C42 C41 121.1(3)
C43 C42 H42 119.4
C41 C42 H42 119.4
C44 C43 C42 119.4(3)
C44 C43 H43 120.3
C42 C43 H43 120.3
C45 C44 C43 120.1(3)
C45 C44 H44 120.0
C43 C44 H44 120.0
C44 C45 C46 120.6(3)
C44 C45 H45 119.7
C46 C45 H45 119.7
C41 C46 C45 119.9(3)
C41 C46 H46 120.1
C45 C46 H46 120.1
C52 C51 C56 118.1(2)
C52 C51 P2 122.19(17)
C56 C51 P2 119.23(17)
C51 C52 C53 120.7(2)
C51 C52 H52 119.6
C53 C52 H52 119.6
C54 C53 C52 120.4(3)
C54 C53 H53 119.8
C52 C53 H53 119.8
C55 C54 C53 119.7(2)
C55 C54 H54 120.1
C53 C54 H54 120.1
C54 C55 C56 120.0(2)
C54 C55 H55 120.0
C56 C55 H55 120.0
C55 C56 C51 121.0(2)
C55 C56 H56A 119.5
C51 C56 H56A 119.5
C66 C61 C62 119.0(2)
C66 C61 P2 120.39(17)
C62 C61 P2 120.57(18)
C63 C62 C61 120.8(3)
C63 C62 H62A 119.6
C61 C62 H62A 119.6
C64 C63 C62 119.7(3)
C64 C63 H63A 120.1
C62 C63 H63A 120.1
C65 C64 C63 120.6(2)
C65 C64 H64 119.7
C63 C64 H64 119.7
C64 C65 C66 120.3(3)
C64 C65 H65 119.8
C66 C65 H65 119.8
C61 C66 C65 119.5(3)
C61 C66 H66 120.2
C65 C66 H66 120.2
C75 C71 C72 107.8(3)
C75 C71 Ru 70.62(16)
C72 C71 Ru 71.56(14)
C75 C71 H71 126.1
C72 C71 H71 126.1
Ru C71 H71 123.4
C73 C72 C71 109.0(3)
C73 C72 Ru 70.99(16)
C71 C72 Ru 71.90(14)
C73 C72 H72 125.5
C71 C72 H72 125.5
Ru C72 H72 123.2
C72 C73 C74 109.2(3)
C72 C73 Ru 73.68(16)
C74 C73 Ru 69.55(17)
C72 C73 H73 125.4
C74 C73 H73 125.4
Ru C73 H73 122.9
C73 C74 C75 106.7(3)
C73 C74 Ru 73.10(17)
C75 C74 Ru 72.86(18)
C73 C74 H74 126.7
C75 C74 H74 126.7
Ru C74 H74 119.4
C71 C75 C74 107.3(3)
C71 C75 Ru 73.18(16)
C74 C75 Ru 69.02(16)
C71 C75 H75 126.3
C74 C75 H75 126.3
Ru C75 H75 123.1
C4 O1 Ru 128.64(15)
O2 C4 O1 131.3(2)
O2 C4 C5 115.4(2)
O1 C4 C5 113.3(2)
F3 C5 F2 106.6(2)
F3 C5 F1 105.7(2)
F2 C5 F1 106.2(2)
F3 C5 C4 113.0(2)
F2 C5 C4 114.6(2)
F1 C5 C4 110.1(2)

loop_
_geom_bond_atom_site_label_1
_geom_bond_atom_site_label_2
_geom_bond_distance
Ru C74 2.145(3)
Ru O1 2.1827(16)
Ru C73 2.190(3)
Ru C75 2.195(3)
Ru C72 2.223(2)
Ru C71 2.227(3)
Ru P2 2.3053(11)
Ru P1 2.3426(10)
Fe C21 2.011(2)
Fe C11 2.024(2)
Fe C25 2.028(2)
Fe C15 2.036(3)
Fe C12 2.046(2)
Fe C22 2.049(2)
Fe C23 2.051(2)
Fe C24 2.051(2)
Fe C14 2.055(2)
Fe C13 2.064(2)
P1 C22 1.825(2)
P1 C31 1.837(2)
P1 C41 1.843(2)
P2 C61 1.840(2)
P2 C51 1.847(2)
P2 C1 1.866(2)
C1 C21 1.504(3)
C1 C2 1.548(3)
C1 H1 0.9800
C2 C3 1.534(3)
C2 H2A 0.9700
C2 H2B 0.9700
C3 C11 1.501(3)
C3 H3A 0.9700
C3 H3B 0.9700
C11 C15 1.427(3)
C11 C12 1.432(3)
C12 C13 1.418(4)
C12 H12 0.9300
C13 C14 1.417(4)
C13 H13 0.9300
C14 C15 1.410(4)
C14 H14 0.9300
C15 H15 0.9300
C21 C25 1.431(3)
C21 C22 1.448(3)
C22 C23 1.448(3)
C23 C24 1.421(3)
C23 H23 0.9300
C24 C25 1.410(3)
C24 H24 0.9300
C25 H25 0.9300
C31 C36 1.380(3)
C31 C32 1.396(3)
C32 C33 1.383(3)
C32 H32 0.9300
C33 C34 1.380(4)
C33 H33 0.9300
C34 C35 1.374(4)
C34 H34 0.9300
C35 C36 1.395(3)
C35 H35 0.9300
C36 H36 0.9300
C41 C46 1.388(3)
C41 C42 1.389(3)
C42 C43 1.389(4)
C42 H42 0.9300
C43 C44 1.384(5)
C43 H43 0.9300
C44 C45 1.375(5)
C44 H44 0.9300
C45 C46 1.393(4)
C45 H45 0.9300
C46 H46 0.9300
C51 C52 1.389(3)
C51 C56 1.396(3)
C52 C53 1.391(3)
C52 H52 0.9300
C53 C54 1.384(4)
C53 H53 0.9300
C54 C55 1.374(4)
C54 H54 0.9300
C55 C56 1.394(3)
C55 H55 0.9300
C56 H56A 0.9300
C61 C66 1.394(3)
C61 C62 1.394(3)
C62 C63 1.382(4)
C62 H62A 0.9300
C63 C64 1.377(5)
C63 H63A 0.9300
C64 C65 1.371(5)
C64 H64 0.9300
C65 C66 1.398(3)
C65 H65 0.9300
C66 H66 0.9300
C71 C75 1.375(5)
C71 C72 1.395(4)
C71 H71 0.9300
C72 C73 1.339(5)
C72 H72 0.9300
C73 C74 1.388(6)
C73 H73 0.9300
C74 C75 1.418(6)
C74 H74 0.9300
C75 H75 0.9300
O1 C4 1.237(3)
O2 C4 1.222(3)
C4 C5 1.542(4)
C5 F3 1.315(3)
C5 F2 1.330(3)
C5 F1 1.334(3)

loop_
_geom_torsion_atom_site_label_1
_geom_torsion_atom_site_label_2
_geom_torsion_atom_site_label_3
_geom_torsion_atom_site_label_4
_geom_torsion
C74 Ru P1 C22 -96.18(15)
O1 Ru P1 C22 94.20(9)
C73 Ru P1 C22 -89.12(16)
C75 Ru P1 C22 -132.40(15)
C72 Ru P1 C22 -153.72(19)
C71 Ru P1 C22 -161.76(12)
P2 Ru P1 C22 7.66(7)
C74 Ru P1 C31 134.38(15)
O1 Ru P1 C31 -35.24(8)
C73 Ru P1 C31 141.44(15)
C75 Ru P1 C31 98.16(15)
C72 Ru P1 C31 76.8(2)
C71 Ru P1 C31 68.80(12)
P2 Ru P1 C31 -121.78(8)
C74 Ru P1 C41 17.96(15)
O1 Ru P1 C41 -151.66(9)
C73 Ru P1 C41 25.02(16)
C75 Ru P1 C41 -18.26(16)
C72 Ru P1 C41 -39.6(2)
C71 Ru P1 C41 -47.62(13)
P2 Ru P1 C41 121.80(8)
C74 Ru P2 C61 -106.56(15)
O1 Ru P2 C61 53.78(9)
C73 Ru P2 C61 -70.26(15)
C75 Ru P2 C61 -117.31(14)
C72 Ru P2 C61 -42.64(12)
C71 Ru P2 C61 -53.2(2)
P1 Ru P2 C61 147.44(8)
C74 Ru P2 C51 10.55(15)
O1 Ru P2 C51 170.89(8)
C73 Ru P2 C51 46.85(14)
C75 Ru P2 C51 -0.20(14)
C72 Ru P2 C51 74.47(12)
C71 Ru P2 C51 63.9(2)
P1 Ru P2 C51 -95.45(8)
C74 Ru P2 C1 134.18(15)
O1 Ru P2 C1 -65.48(8)
C73 Ru P2 C1 170.48(14)
C75 Ru P2 C1 123.44(14)
C72 Ru P2 C1 -161.90(11)
C71 Ru P2 C1 -172.5(2)
P1 Ru P2 C1 28.19(7)
C61 P2 C1 C21 169.02(13)
C51 P2 C1 C21 64.57(15)
Ru P2 C1 C21 -62.40(14)
C61 P2 C1 C2 -65.64(15)
C51 P2 C1 C2 -170.09(13)
Ru P2 C1 C2 62.94(14)
C21 C1 C2 C3 -63.8(2)
P2 C1 C2 C3 173.08(15)
C1 C2 C3 C11 70.4(3)
C2 C3 C11 C15 -120.7(2)
C2 C3 C11 C12 52.6(3)
C2 C3 C11 Fe -34.2(3)
C21 Fe C11 C15 122.19(14)
C25 Fe C11 C15 81.59(16)
C12 Fe C11 C15 -117.01(19)
C22 Fe C11 C15 160.47(14)
C23 Fe C11 C15 171.7(3)
C24 Fe C11 C15 59.5(2)
C14 Fe C11 C15 -36.81(15)
C13 Fe C11 C15 -80.08(16)
C21 Fe C11 C12 -120.80(13)
C25 Fe C11 C12 -161.40(12)
C15 Fe C11 C12 117.01(19)
C22 Fe C11 C12 -82.52(15)
C23 Fe C11 C12 -71.3(3)
C24 Fe C11 C12 176.51(16)
C14 Fe C11 C12 80.20(15)
C13 Fe C11 C12 36.93(14)
C21 Fe C11 C3 0.48(19)
C25 Fe C11 C3 -40.1(2)
C15 Fe C11 C3 -121.7(2)
C12 Fe C11 C3 121.3(2)
C22 Fe C11 C3 38.8(2)
C23 Fe C11 C3 49.9(4)
C24 Fe C11 C3 -62.2(3)
C14 Fe C11 C3 -158.5(2)
C13 Fe C11 C3 158.2(2)
C15 C11 C12 C13 1.4(2)
C3 C11 C12 C13 -172.9(2)
Fe C11 C12 C13 -59.35(16)
C15 C11 C12 Fe 60.77(16)
C3 C11 C12 Fe -113.6(2)
C21 Fe C12 C13 -168.45(14)
C11 Fe C12 C13 120.0(2)
C25 Fe C12 C13 156.30(18)
C15 Fe C12 C13 80.91(16)
C22 Fe C12 C13 -124.16(14)
C23 Fe C12 C13 -83.73(17)
C24 Fe C12 C13 -51.3(5)
C14 Fe C12 C13 37.30(16)
C21 Fe C12 C11 71.50(14)
C25 Fe C12 C11 36.3(2)
C15 Fe C12 C11 -39.14(14)
C22 Fe C12 C11 115.80(13)
C23 Fe C12 C11 156.22(13)
C24 Fe C12 C11 -171.4(4)
C14 Fe C12 C11 -82.75(15)
C13 Fe C12 C11 -120.0(2)
C11 C12 C13 C14 -0.7(3)
Fe C12 C13 C14 -58.91(18)
C11 C12 C13 Fe 58.17(15)
C21 Fe C13 C14 144.8(2)
C11 Fe C13 C14 81.94(18)
C25 Fe C13 C14 -17.5(4)
C15 Fe C13 C14 37.51(17)
C12 Fe C13 C14 119.6(2)
C22 Fe C13 C14 -165.42(15)
C23 Fe C13 C14 -118.17(17)
C24 Fe C13 C14 -72.6(2)
C21 Fe C13 C12 25.2(3)
C11 Fe C13 C12 -37.66(14)
C25 Fe C13 C12 -137.1(3)
C15 Fe C13 C12 -82.09(16)
C22 Fe C13 C12 74.98(17)
C23 Fe C13 C12 122.23(14)
C24 Fe C13 C12 167.83(13)
C14 Fe C13 C12 -119.6(2)
C12 C13 C14 C15 -0.3(3)
Fe C13 C14 C15 -58.92(18)
C12 C13 C14 Fe 58.66(16)
C21 Fe C14 C15 -23.7(3)
C11 Fe C14 C15 37.55(15)
C25 Fe C14 C15 -66.70(19)
C12 Fe C14 C15 81.97(17)
C22 Fe C14 C15 161.1(3)
C23 Fe C14 C15 -153.73(15)
C24 Fe C14 C15 -110.52(17)
C13 Fe C14 C15 119.4(2)
C21 Fe C14 C13 -143.1(2)
C11 Fe C14 C13 -81.83(18)
C25 Fe C14 C13 173.92(15)
C15 Fe C14 C13 -119.4(2)
C12 Fe C14 C13 -37.40(16)
C22 Fe C14 C13 41.8(4)
C23 Fe C14 C13 86.90(19)
C24 Fe C14 C13 130.10(16)
C13 C14 C15 C11 1.2(3)
Fe C14 C15 C11 -58.45(16)
C13 C14 C15 Fe 59.61(18)
C12 C11 C15 C14 -1.6(3)
C3 C11 C15 C14 172.7(2)
Fe C11 C15 C14 59.43(18)
C12 C11 C15 Fe -61.02(15)
C3 C11 C15 Fe 113.3(2)
C21 Fe C15 C14 169.47(15)
C11 Fe C15 C14 -120.2(2)
C25 Fe C15 C14 128.33(16)
C12 Fe C15 C14 -81.09(17)
C22 Fe C15 C14 -165.8(2)
C23 Fe C15 C14 66.9(3)
C24 Fe C15 C14 89.07(18)
C13 Fe C15 C14 -37.43(16)
C21 Fe C15 C11 -70.29(15)
C25 Fe C15 C11 -111.42(14)
C12 Fe C15 C11 39.16(14)
C22 Fe C15 C11 -45.5(3)
C23 Fe C15 C11 -172.9(2)
C24 Fe C15 C11 -150.69(14)
C14 Fe C15 C11 120.2(2)
C13 Fe C15 C11 82.82(16)
C2 C1 C21 C25 111.6(2)
P2 C1 C21 C25 -126.09(18)
C2 C1 C21 C22 -65.8(2)
P2 C1 C21 C22 56.5(2)
C2 C1 C21 Fe 23.9(2)
P2 C1 C21 Fe 146.21(11)
C11 Fe C21 C25 -115.20(13)
C15 Fe C21 C25 -76.40(15)
C12 Fe C21 C25 -154.35(13)
C22 Fe C21 C25 118.38(16)
C23 Fe C21 C25 80.13(13)
C24 Fe C21 C25 36.71(13)
C14 Fe C21 C25 -59.4(3)
C13 Fe C21 C25 -172.3(2)
C11 Fe C21 C22 126.42(11)
C25 Fe C21 C22 -118.38(16)
C15 Fe C21 C22 165.22(12)
C12 Fe C21 C22 87.27(12)
C23 Fe C21 C22 -38.25(11)
C24 Fe C21 C22 -81.67(12)
C14 Fe C21 C22 -177.8(2)
C13 Fe C21 C22 69.3(2)
C11 Fe C21 C1 4.36(17)
C25 Fe C21 C1 119.6(2)
C15 Fe C21 C1 43.16(18)
C12 Fe C21 C1 -34.79(18)
C22 Fe C21 C1 -122.06(19)
C23 Fe C21 C1 -160.31(17)
C24 Fe C21 C1 156.27(18)
C14 Fe C21 C1 60.2(3)
C13 Fe C21 C1 -52.7(3)
C25 C21 C22 C23 -1.3(2)
C1 C21 C22 C23 176.46(18)
Fe C21 C22 C23 58.87(14)
C25 C21 C22 P1 168.63(14)
C1 C21 C22 P1 -13.6(3)
Fe C21 C22 P1 -131.16(15)
C25 C21 C22 Fe -60.21(14)
C1 C21 C22 Fe 117.59(19)
C31 P1 C22 C23 -77.06(19)
C41 P1 C22 C23 26.8(2)
Ru P1 C22 C23 146.61(16)
C31 P1 C22 C21 115.02(17)
C41 P1 C22 C21 -141.09(17)
Ru P1 C22 C21 -21.31(19)
C31 P1 C22 Fe 21.04(16)
C41 P1 C22 Fe 124.92(15)
Ru P1 C22 Fe -115.29(13)
C21 Fe C22 C23 -118.61(16)
C11 Fe C22 C23 174.51(13)
C25 Fe C22 C23 -80.16(13)
C15 Fe C22 C23 -152.6(2)
C12 Fe C22 C23 131.27(13)
C24 Fe C22 C23 -36.85(13)
C14 Fe C22 C23 58.4(3)
C13 Fe C22 C23 90.25(15)
C11 Fe C22 C21 -66.87(13)
C25 Fe C22 C21 38.46(11)
C15 Fe C22 C21 -34.0(3)
C12 Fe C22 C21 -110.12(12)
C23 Fe C22 C21 118.61(16)
C24 Fe C22 C21 81.77(12)
C14 Fe C22 C21 177.1(3)
C13 Fe C22 C21 -151.14(13)
C21 Fe C22 P1 119.03(19)
C11 Fe C22 P1 52.16(18)
C25 Fe C22 P1 157.49(17)
C15 Fe C22 P1 85.0(3)
C12 Fe C22 P1 8.92(17)
C23 Fe C22 P1 -122.4(2)
C24 Fe C22 P1 -159.20(17)
C14 Fe C22 P1 -63.9(4)
C13 Fe C22 P1 -32.10(19)
C21 C22 C23 C24 0.9(2)
P1 C22 C23 C24 -168.88(16)
Fe C22 C23 C24 58.73(16)
C21 C22 C23 Fe -57.79(13)
P1 C22 C23 Fe 132.39(16)
C21 Fe C23 C24 -81.71(14)
C11 Fe C23 C24 -135.0(3)
C25 Fe C23 C24 -37.14(13)
C15 Fe C23 C24 30.5(3)
C12 Fe C23 C24 170.43(13)
C22 Fe C23 C24 -120.33(18)
C14 Fe C23 C24 79.00(18)
C13 Fe C23 C24 124.78(15)
C21 Fe C23 C22 38.62(11)
C11 Fe C23 C22 -14.7(3)
C25 Fe C23 C22 83.19(13)
C15 Fe C23 C22 150.8(2)
C12 Fe C23 C22 -69.24(16)
C24 Fe C23 C22 120.33(18)
C14 Fe C23 C22 -160.67(14)
C13 Fe C23 C22 -114.89(13)
C22 C23 C24 C25 -0.2(3)
Fe C23 C24 C25 58.27(16)
C22 C23 C24 Fe -58.44(15)
C21 Fe C24 C25 -37.64(12)
C11 Fe C24 C25 32.3(2)
C15 Fe C24 C25 72.82(16)
C12 Fe C24 C25 -159.2(4)
C22 Fe C24 C25 -82.45(13)
C23 Fe C24 C25 -120.03(18)
C14 Fe C24 C25 116.81(15)
C13 Fe C24 C25 158.22(14)
C21 Fe C24 C23 82.39(13)
C11 Fe C24 C23 152.32(17)
C25 Fe C24 C23 120.03(18)
C15 Fe C24 C23 -167.15(13)
C12 Fe C24 C23 -39.2(5)
C22 Fe C24 C23 37.58(12)
C14 Fe C24 C23 -123.17(15)
C13 Fe C24 C23 -81.75(17)
C23 C24 C25 C21 -0.7(3)
Fe C24 C25 C21 58.10(15)
C23 C24 C25 Fe -58.78(16)
C22 C21 C25 C24 1.3(2)
C1 C21 C25 C24 -176.58(19)
Fe C21 C25 C24 -59.35(16)
C22 C21 C25 Fe 60.62(13)
C1 C21 C25 Fe -117.23(19)
C21 Fe C25 C24 120.40(18)
C11 Fe C25 C24 -163.29(13)
C15 Fe C25 C24 -121.58(14)
C12 Fe C25 C24 171.71(16)
C22 Fe C25 C24 81.68(13)
C23 Fe C25 C24 37.23(13)
C14 Fe C25 C24 -84.19(17)
C13 Fe C25 C24 -70.7(4)
C11 Fe C25 C21 76.31(14)
C15 Fe C25 C21 118.02(13)
C12 Fe C25 C21 51.3(2)
C22 Fe C25 C21 -38.72(11)
C23 Fe C25 C21 -83.17(13)
C24 Fe C25 C21 -120.40(18)
C14 Fe C25 C21 155.41(14)
C13 Fe C25 C21 168.9(3)
C22 P1 C31 C36 -127.87(18)
C41 P1 C31 C36 128.66(18)
Ru P1 C31 C36 7.2(2)
C22 P1 C31 C32 50.63(19)
C41 P1 C31 C32 -52.83(19)
Ru P1 C31 C32 -174.26(15)
C36 C31 C32 C33 0.2(3)
P1 C31 C32 C33 -178.34(18)
C31 C32 C33 C34 -0.2(4)
C32 C33 C34 C35 -0.3(4)
C33 C34 C35 C36 0.9(5)
C32 C31 C36 C35 0.4(4)
P1 C31 C36 C35 178.9(2)
C34 C35 C36 C31 -0.9(4)
C22 P1 C41 C46 -135.27(18)
C31 P1 C41 C46 -28.2(2)
Ru P1 C41 C46 99.78(18)
C22 P1 C41 C42 50.1(2)
C31 P1 C41 C42 157.21(18)
Ru P1 C41 C42 -74.83(19)
C46 C41 C42 C43 -0.5(4)
P1 C41 C42 C43 174.3(2)
C41 C42 C43 C44 0.7(4)
C42 C43 C44 C45 -0.2(5)
C43 C44 C45 C46 -0.7(4)
C42 C41 C46 C45 -0.4(3)
P1 C41 C46 C45 -174.98(18)
C44 C45 C46 C41 0.9(4)
C61 P2 C51 C52 -154.5(2)
C1 P2 C51 C52 -50.9(2)
Ru P2 C51 C52 78.7(2)
C61 P2 C51 C56 33.6(2)
C1 P2 C51 C56 137.24(18)
Ru P2 C51 C56 -93.21(18)
C56 C51 C52 C53 -1.1(4)
P2 C51 C52 C53 -173.0(2)
C51 C52 C53 C54 1.4(4)
C52 C53 C54 C55 -0.1(4)
C53 C54 C55 C56 -1.6(4)
C54 C55 C56 C51 1.9(4)
C52 C51 C56 C55 -0.6(4)
P2 C51 C56 C55 171.6(2)
C51 P2 C61 C66 -122.68(19)
C1 P2 C61 C66 128.66(18)
Ru P2 C61 C66 0.6(2)
C51 P2 C61 C62 58.4(2)
C1 P2 C61 C62 -50.3(2)
Ru P2 C61 C62 -178.31(17)
C66 C61 C62 C63 -0.9(4)
P2 C61 C62 C63 178.1(2)
C61 C62 C63 C64 -0.7(5)
C62 C63 C64 C65 1.7(5)
C63 C64 C65 C66 -1.1(4)
C62 C61 C66 C65 1.4(3)
P2 C61 C66 C65 -177.51(18)
C64 C65 C66 C61 -0.5(4)
C74 Ru C71 C75 -38.7(2)
O1 Ru C71 C75 155.4(2)
C73 Ru C71 C75 -81.5(2)
C72 Ru C71 C75 -117.3(3)
P2 Ru C71 C75 -101.2(3)
P1 Ru C71 C75 56.1(2)
C74 Ru C71 C72 78.6(2)
O1 Ru C71 C72 -87.28(19)
C73 Ru C71 C72 35.8(2)
C75 Ru C71 C72 117.3(3)
P2 Ru C71 C72 16.1(3)
P1 Ru C71 C72 173.34(17)
C75 C71 C72 C73 0.0(3)
Ru C71 C72 C73 -61.64(19)
C75 C71 C72 Ru 61.69(18)
C74 Ru C72 C73 37.6(2)
O1 Ru C72 C73 -142.8(2)
C75 Ru C72 C73 81.4(3)
C71 Ru C72 C73 118.4(3)
P2 Ru C72 C73 -53.2(2)
P1 Ru C72 C73 106.0(3)
C74 Ru C72 C71 -80.8(2)
O1 Ru C72 C71 98.8(2)
C73 Ru C72 C71 -118.4(3)
C75 Ru C72 C71 -36.9(2)
P2 Ru C72 C71 -171.59(17)
P1 Ru C72 C71 -12.4(3)
C71 C72 C73 C74 1.4(3)
Ru C72 C73 C74 -60.9(2)
C71 C72 C73 Ru 62.21(19)
C74 Ru C73 C72 -118.3(3)
O1 Ru C73 C72 46.4(2)
C75 Ru C73 C72 -78.5(2)
C71 Ru C73 C72 -37.00(19)
P2 Ru C73 C72 133.8(2)
P1 Ru C73 C72 -129.6(2)
O1 Ru C73 C74 164.7(2)
C75 Ru C73 C74 39.8(2)
C72 Ru C73 C74 118.3(3)
C71 Ru C73 C74 81.3(2)
P2 Ru C73 C74 -107.9(2)
P1 Ru C73 C74 -11.3(3)
C72 C73 C74 C75 -2.2(3)
Ru C73 C74 C75 -65.64(19)
C72 C73 C74 Ru 63.5(2)
O1 Ru C74 C73 -36.5(6)
C75 Ru C74 C73 -114.1(3)
C72 Ru C74 C73 -35.53(19)
C71 Ru C74 C73 -77.3(2)
P2 Ru C74 C73 77.2(2)
P1 Ru C74 C73 172.84(19)
O1 Ru C74 C75 77.5(5)
C73 Ru C74 C75 114.1(3)
C72 Ru C74 C75 78.5(2)
C71 Ru C74 C75 36.75(18)
P2 Ru C74 C75 -168.78(19)
P1 Ru C74 C75 -73.1(2)
C72 C71 C75 C74 -1.4(3)
Ru C71 C75 C74 60.91(19)
C72 C71 C75 Ru -62.30(18)
C73 C74 C75 C71 2.2(3)
Ru C74 C75 C71 -63.6(2)
C73 C74 C75 Ru 65.80(19)
C74 Ru C75 C71 116.7(3)
O1 Ru C75 C71 -34.0(3)
C73 Ru C75 C71 77.7(2)
C72 Ru C75 C71 37.29(19)
P2 Ru C75 C71 133.8(2)
P1 Ru C75 C71 -130.9(2)
O1 Ru C75 C74 -150.6(2)
C73 Ru C75 C74 -38.9(2)
C72 Ru C75 C74 -79.4(2)
C71 Ru C75 C74 -116.7(3)
P2 Ru C75 C74 17.1(3)
P1 Ru C75 C74 112.4(2)
C74 Ru O1 C4 -2.4(5)
C73 Ru O1 C4 -28.3(2)
C75 Ru O1 C4 53.2(2)
C72 Ru O1 C4 -3.3(2)
C71 Ru O1 C4 33.6(2)
P2 Ru O1 C4 -118.9(2)
P1 Ru O1 C4 149.28(19)
Ru O1 C4 O2 0.1(5)
Ru O1 C4 C5 177.46(15)
O2 C4 C5 F3 29.5(4)
O1 C4 C5 F3 -148.3(2)
O2 C4 C5 F2 151.9(3)
O1 C4 C5 F2 -25.9(3)
O2 C4 C5 F1 -88.4(3)
O1 C4 C5 F1 93.8(3)
